data_4316063
loop_
_publ_author_name
'Frederic Poineau'
'Paul M. Forster'
'Tanya K. Todorova'
'Laura Gagliardi'
'Alfred P. Sattelberger'
'Kenneth R. Czerwinski'

_publ_section_title
;
 Structural, Spectroscopic, and Multiconfigurational Quantum Chemical
 Investigations of the Electron-Rich Metal-Metal Triple-Bonded
 Tc2X4(PMe3)4 (X = Cl, Br) Complexes
;
_journal_name_full 'Inorganic Chemistry'
_journal_page_first 6646
_journal_page_last 6654
_journal_paper_doi 10.1021/ic100641j
_journal_volume 49
_journal_year 2010
_chemical_formula_sum 'C6 H18 Cl2 P2 Tc'
_chemical_formula_weight 321.04
_chemical_name_systematic
; 
 ? 
;
_space_group_IT_number 15
_symmetry_cell_setting monoclinic
_symmetry_space_group_name_Hall '-C 2yc'
_symmetry_space_group_name_H-M 'C 1 2/c 1'
_atom_sites_solution_hydrogens geom
_atom_sites_solution_primary direct
_atom_sites_solution_secondary difmap
_audit_creation_method SHELXL-97
_cell_angle_alpha 90.00
_cell_angle_beta 115.4530(10)
_cell_angle_gamma 90.00
_cell_formula_units_Z 8
_cell_length_a 17.9995(9)
_cell_length_b 9.1821(5)
_cell_length_c 17.0090(9)
_cell_measurement_temperature 193(2)
_cell_volume 2538.3(2)
_computing_structure_refinement 'SHELXL-97 (Sheldrick, 1997)'
_computing_structure_solution 'SHELXS-97 (Sheldrick, 1990)'
_diffrn_ambient_temperature 193(2)
_diffrn_measured_fraction_theta_full 0.959
_diffrn_measured_fraction_theta_max 0.959
_diffrn_radiation_monochromator graphite
_diffrn_radiation_source 'fine-focus sealed tube'
_diffrn_radiation_type MoK\a
_diffrn_radiation_wavelength 0.71073
_diffrn_reflns_av_R_equivalents 0.0203
_diffrn_reflns_av_sigmaI/netI 0.0152
_diffrn_reflns_limit_h_max 27
_diffrn_reflns_limit_h_min -27
_diffrn_reflns_limit_k_max 14
_diffrn_reflns_limit_k_min -14
_diffrn_reflns_limit_l_max 26
_diffrn_reflns_limit_l_min -25
_diffrn_reflns_number 22468
_diffrn_reflns_theta_full 33.36
_diffrn_reflns_theta_max 33.36
_diffrn_reflns_theta_min 2.51
_exptl_absorpt_coefficient_mu 1.757
_exptl_absorpt_correction_T_max 0.8342
_exptl_absorpt_correction_T_min 0.6963
_exptl_absorpt_correction_type multi-scan
_exptl_crystal_density_diffrn 1.680
_exptl_crystal_density_method 'not measured'
_exptl_crystal_F_000 1288
_exptl_crystal_size_max 0.11
_exptl_crystal_size_mid 0.08
_exptl_crystal_size_min 0.055
_refine_diff_density_max 0.720
_refine_diff_density_min -0.285
_refine_diff_density_rms 0.070
_refine_ls_extinction_method none
_refine_ls_goodness_of_fit_ref 1.062
_refine_ls_hydrogen_treatment constr
_refine_ls_matrix_type full
_refine_ls_number_parameters 105
_refine_ls_number_reflns 4727
_refine_ls_number_restraints 0
_refine_ls_restrained_S_all 1.062
_refine_ls_R_factor_all 0.0199
_refine_ls_R_factor_gt 0.0175
_refine_ls_shift/su_max 0.002
_refine_ls_shift/su_mean 0.000
_refine_ls_structure_factor_coef Fsqd
_refine_ls_weighting_details 'calc w=1/[\s^2^(Fo^2^)+(0.0247P)^2^+1.3184P] where P=(Fo^2^+2Fc^2^)/3'
_refine_ls_weighting_scheme calc
_refine_ls_wR_factor_gt 0.0455
_refine_ls_wR_factor_ref 0.0467
_reflns_number_gt 4362
_reflns_number_total 4727
_reflns_threshold_expression >2sigma(I)
_cod_data_source_file ic100641j_si_001.cif
_cod_data_source_block Tc2Cl4(PMe3)4
_cod_depositor_comments
;
The following automatic conversions were performed:

'_symmetry_cell_setting' value 'Monoclinic' changed to 'monoclinic'
according to the built-in table from CIF Core dictionary named
'cif_core.dic' version 2.4.1 from 2010-06-29.

Automatic conversion script
Id: cif_fix_values 1646 2011-03-28 12:23:43Z adriana 
;
_cod_database_code 4316063

loop_
_symmetry_equiv_pos_as_xyz
'x, y, z'
'-x, y, -z+1/2'
'x+1/2, y+1/2, z'
'-x+1/2, y+1/2, -z+1/2'
'-x, -y, -z'
'x, -y, z-1/2'
'-x+1/2, -y+1/2, -z'
'x+1/2, -y+1/2, z-1/2'

loop_
_atom_site_label
_atom_site_type_symbol
_atom_site_fract_x
_atom_site_fract_y
_atom_site_fract_z
_atom_site_U_iso_or_equiv
_atom_site_adp_type
_atom_site_occupancy
_atom_site_symmetry_multiplicity
_atom_site_calc_flag
_atom_site_refinement_flags
_atom_site_disorder_assembly
_atom_site_disorder_group
Tc1 Tc 0.0000 0.600275(13) 0.2500 0.01662(3) Uani 1 2 d S . .
Tc2 Tc 0.0000 0.832439(13) 0.2500 0.01695(3) Uani 1 2 d S . .
Tc1A Tc 0.0037(6) 0.7146(10) 0.3130(7) 0.017 Uiso 0.0089(3) 1 d P . .
Cl2 Cl 0.104890(19) 0.93556(4) 0.378587(19) 0.02911(6) Uani 1 1 d . . .
Cl1 Cl -0.083978(19) 0.49802(4) 0.31269(2) 0.02868(6) Uani 1 1 d . . .
P1 P -0.114537(19) 0.54449(3) 0.110737(19) 0.02267(6) Uani 1 1 d . . .
P2 P 0.09207(2) 0.88728(4) 0.18273(2) 0.02444(6) Uani 1 1 d . . .
C1 C -0.21770(8) 0.59751(17) 0.09262(9) 0.0326(3) Uani 1 1 d . . .
H1A H -0.2261 0.5747 0.1445 0.049 Uiso 1 1 calc R . .
H1B H -0.2579 0.5441 0.0425 0.049 Uiso 1 1 calc R . .
H1C H -0.2248 0.7024 0.0811 0.049 Uiso 1 1 calc R . .
C4 C 0.06321(11) 0.83549(17) 0.07038(10) 0.0374(3) Uani 1 1 d . . .
H4A H 0.0052 0.8596 0.0351 0.056 Uiso 1 1 calc R . .
H4B H 0.0713 0.7305 0.0672 0.056 Uiso 1 1 calc R . .
H4C H 0.0975 0.8884 0.0482 0.056 Uiso 1 1 calc R . .
C2 C -0.11114(10) 0.59433(18) 0.00903(8) 0.0357(3) Uani 1 1 d . . .
H2A H -0.0570 0.5699 0.0120 0.054 Uiso 1 1 calc R . .
H2B H -0.1208 0.6992 -0.0007 0.054 Uiso 1 1 calc R . .
H2C H -0.1538 0.5408 -0.0390 0.054 Uiso 1 1 calc R . .
C5 C 0.09780(10) 1.08559(17) 0.17866(11) 0.0383(3) Uani 1 1 d . . .
H5A H 0.0421 1.1259 0.1499 0.057 Uiso 1 1 calc R . .
H5B H 0.1291 1.1130 0.1459 0.057 Uiso 1 1 calc R . .
H5C H 0.1253 1.1242 0.2380 0.057 Uiso 1 1 calc R . .
C3 C -0.12229(11) 0.34646(16) 0.10328(11) 0.0417(4) Uani 1 1 d . . .
H3A H -0.1246 0.3074 0.1558 0.063 Uiso 1 1 calc R . .
H3B H -0.0741 0.3067 0.0980 0.063 Uiso 1 1 calc R . .
H3C H -0.1723 0.3188 0.0520 0.063 Uiso 1 1 calc R . .
C6 C 0.19978(9) 0.83434(19) 0.23672(12) 0.0417(4) Uani 1 1 d . . .
H6A H 0.2217 0.8580 0.2988 0.062 Uiso 1 1 calc R . .
H6B H 0.2310 0.8871 0.2107 0.062 Uiso 1 1 calc R . .
H6C H 0.2047 0.7293 0.2297 0.062 Uiso 1 1 calc R . .

loop_
_atom_site_aniso_label
_atom_site_aniso_U_11
_atom_site_aniso_U_22
_atom_site_aniso_U_33
_atom_site_aniso_U_23
_atom_site_aniso_U_13
_atom_site_aniso_U_12
Tc1 0.01631(6) 0.01826(6) 0.01477(5) 0.000 0.00621(4) 0.000
Tc2 0.01600(6) 0.01824(6) 0.01627(6) 0.000 0.00661(4) 0.000
Cl2 0.02584(13) 0.03053(14) 0.02426(13) -0.00566(10) 0.00441(10) -0.00489(11)
Cl1 0.02955(14) 0.03206(14) 0.02825(14) 0.00064(11) 0.01606(11) -0.00771(11)
P1 0.02225(13) 0.02434(14) 0.01748(12) -0.00230(10) 0.00481(10) -0.00059(10)
P2 0.02381(14) 0.02581(14) 0.02735(15) 0.00446(11) 0.01447(12) -0.00042(11)
C1 0.0202(5) 0.0416(7) 0.0298(6) -0.0007(5) 0.0050(5) -0.0019(5)
C4 0.0511(9) 0.0393(8) 0.0317(7) 0.0035(6) 0.0270(7) 0.0006(6)
C2 0.0387(7) 0.0476(8) 0.0195(5) -0.0021(5) 0.0112(5) 0.0021(6)
C5 0.0424(8) 0.0303(6) 0.0469(8) 0.0039(6) 0.0236(7) -0.0063(6)
C3 0.0495(9) 0.0276(7) 0.0372(7) -0.0080(5) 0.0083(7) -0.0042(6)
C6 0.0256(6) 0.0490(9) 0.0551(10) 0.0159(7) 0.0218(7) 0.0027(6)

loop_
_atom_type_symbol
_atom_type_description
_atom_type_scat_dispersion_real
_atom_type_scat_dispersion_imag
_atom_type_scat_source
C C 0.0033 0.0016 'International Tables Vol C Tables 4.2.6.8 and 6.1.1.4'
H H 0.0000 0.0000 'International Tables Vol C Tables 4.2.6.8 and 6.1.1.4'
P P 0.1023 0.0942 'International Tables Vol C Tables 4.2.6.8 and 6.1.1.4'
Cl Cl 0.1484 0.1585 'International Tables Vol C Tables 4.2.6.8 and 6.1.1.4'
Tc Tc -1.4390 0.7593 'International Tables Vol C Tables 4.2.6.8 and 6.1.1.4'

loop_
_geom_angle_atom_site_label_1
_geom_angle_atom_site_label_2
_geom_angle_atom_site_label_3
_geom_angle
_geom_angle_site_symmetry_1
_geom_angle_site_symmetry_3
_geom_angle_publ_flag
Tc2 Tc1 Cl1 113.181(9) . . ?
Tc2 Tc1 Cl1 113.181(9) . 2 ?
Cl1 Tc1 Cl1 133.638(17) . 2 ?
Tc2 Tc1 P1 102.148(8) . . ?
Cl1 Tc1 P1 85.285(11) . . ?
Cl1 Tc1 P1 85.212(11) 2 . ?
Tc2 Tc1 P1 102.148(8) . 2 ?
Cl1 Tc1 P1 85.212(11) . 2 ?
Cl1 Tc1 P1 85.285(11) 2 2 ?
P1 Tc1 P1 155.705(16) . 2 ?
Tc1 Tc2 Cl2 113.375(8) . 2 ?
Tc1 Tc2 Cl2 113.375(8) . . ?
Cl2 Tc2 Cl2 133.250(17) 2 . ?
Tc1 Tc2 P2 101.925(8) . 2 ?
Cl2 Tc2 P2 85.330(12) 2 2 ?
Cl2 Tc2 P2 85.266(12) . 2 ?
Tc1 Tc2 P2 101.925(8) . . ?
Cl2 Tc2 P2 85.266(12) 2 . ?
Cl2 Tc2 P2 85.330(12) . . ?
P2 Tc2 P2 156.150(16) 2 . ?
C1 P1 C2 102.81(7) . . ?
C1 P1 C3 102.34(8) . . ?
C2 P1 C3 102.59(8) . . ?
C1 P1 Tc1 119.08(5) . . ?
C2 P1 Tc1 120.85(5) . . ?
C3 P1 Tc1 106.55(5) . . ?
C4 P2 C6 102.84(8) . . ?
C4 P2 C5 102.50(7) . . ?
C6 P2 C5 102.72(8) . . ?
C4 P2 Tc2 119.71(5) . . ?
C6 P2 Tc2 120.01(5) . . ?
C5 P2 Tc2 106.54(5) . . ?

loop_
_geom_bond_atom_site_label_1
_geom_bond_atom_site_label_2
_geom_bond_distance
_geom_bond_site_symmetry_2
_geom_bond_publ_flag
Tc1 Tc1A 1.481(10) . ?
Tc1 Tc1A 1.481(10) 2 ?
Tc1 Tc2 2.1318(2) . ?
Tc1 Cl1 2.3852(3) . ?
Tc1 Cl1 2.3852(3) 2 ?
Tc1 P1 2.4343(3) . ?
Tc1 P1 2.4343(3) 2 ?
Tc2 Tc1A 1.504(10) 2 ?
Tc2 Tc1A 1.504(10) . ?
Tc2 Cl2 2.3865(3) 2 ?
Tc2 Cl2 2.3865(3) . ?
Tc2 P2 2.4370(3) 2 ?
Tc2 P2 2.4370(3) . ?
Tc1A Tc1A 2.09(2) 2 ?
Tc1A P2 2.366(10) 2 ?
Tc1A P1 2.424(10) 2 ?
Tc1A Cl1 2.538(10) . ?
Tc1A Cl2 2.632(10) . ?
P1 C1 1.8133(14) . ?
P1 C2 1.8157(14) . ?
P1 C3 1.8239(15) . ?
P1 Tc1A 2.424(10) 2 ?
P2 C4 1.8150(15) . ?
P2 C6 1.8189(15) . ?
P2 C5 1.8268(15) . ?
P2 Tc1A 2.366(10) 2 ?
